data_1538609
loop_
_publ_author_name
'Kajitani, T.'
'Hirabayashi, M.'
'Kikuchi, M.'
'Kusaba, K.'
'Syono, Y.'

_publ_section_title
;
 Crystal structures of Y Ba2 Cu3-s As O9-g (A = Ni, Zn and Co)
;
_journal_name_full 'Japanese Journal of Applied Physics, Part 2'
_journal_page_first 354
_journal_page_last 357
_journal_volume 27
_journal_year 1988
_chemical_formula_sum 'Ba2 Cu2.7 O6.75 Y Zn0.3'
_chemical_name_systematic 'Y Ba2 Cu2.7 Zn0.3 O6.75'
_space_group_IT_number 47
_symmetry_space_group_name_Hall '-P 2 2'
_symmetry_space_group_name_H-M 'P m m m'
_cell_angle_alpha 90
_cell_angle_beta 90
_cell_angle_gamma 90
_cell_formula_units_Z 1
_cell_length_a 3.843
_cell_length_b 3.887
_cell_length_c 11.6618
_cell_volume 174.201
_citation_journal_id_ASTM JAPLD8
_cod_data_source_file Kajitani_JAPLD8_1988_1015.cif
_cod_data_source_block Ba2Cu2.7O6.75Y1Zn0.3
_cod_original_formula_sum 'Ba2 Cu2.7 O6.75 Y1 Zn0.3'
_cod_database_code 1538609

loop_
_symmetry_equiv_pos_as_xyz
x,y,z
-x,-y,z
x,-y,-z
-x,y,-z
-x,-y,-z
x,y,-z
-x,y,z
x,-y,z

loop_
_atom_site_label
_atom_site_type_symbol
_atom_site_fract_x
_atom_site_fract_y
_atom_site_fract_z
_atom_site_occupancy
_atom_site_U_iso_or_equiv
Cu1 Cu+2 0 0 0 0.8 0.0
O1 O-2 0 0.5 0 0.86 0.0
O4 O-2 0.5 0 0.3727 0.95 0.0
Cu2 Cu+2 0 0 0.3583 0.95 0.0
Y1 Y+3 0.5 0.5 0.5 1 0.0
Zn2 Zn+2 0 0 0.3583 0.05 0.0
O3 O-2 0 0.5 0.3828 1 0.0
O2 O-2 0 0 0.1603 1 0.0
Zn1 Zn+2 0 0 0 0.2 0.0
Ba1 Ba+2 0.5 0.5 0.1818 1 0.0
